data_7121864
loop_
_publ_author_name
'Burnie, Andrew J.'
'Evans, P. Andrew'

_publ_section_title
;
 Rhodium-catalyzed [(3+2)+1] carbocyclizations of
 alkynylidenecyclopropanes with carbon monoxide: construction of
 polysubstituted bicyclohexa-2,5-dienones.
;
_journal_issue 55
_journal_name_full 'Chemical communications (Cambridge, England)'
_journal_page_first 7621
_journal_page_last 7624
_journal_paper_doi 10.1039/c8cc02269k
_journal_volume 54
_journal_year 2018
_chemical_formula_moiety 'C18 H24 O7'
_chemical_formula_sum 'C18 H24 O7'
_chemical_formula_weight 352.37
_chemical_name_systematic
'(7S,7aS)-dimethyl 7-acetoxy-3,7,7a-trimethyl-2-oxo-4,6,7,7a-tetrahydro-1H-indene-5,5(2H)-dicarboxylate'
_space_group_crystal_system monoclinic
_space_group_IT_number 14
_space_group_name_Hall '-P 2ybc'
_space_group_name_H-M_alt 'P 1 21/c 1'
_symmetry_space_group_name_Hall '-P 2ybc'
_symmetry_space_group_name_H-M 'P 1 21/c 1'
_atom_sites_solution_hydrogens geom
_atom_sites_solution_primary direct
_atom_sites_solution_secondary difmap
_audit_creation_method 'manual editing of SHELXL-2014/7 template'
_audit_update_record
;
2018-03-05 deposited with the CCDC.
2018-06-20 downloaded from the CCDC.
;
_cell_angle_alpha 90
_cell_angle_beta 91.383(2)
_cell_angle_gamma 90
_cell_formula_units_Z 4
_cell_length_a 7.3100(5)
_cell_length_b 24.5621(13)
_cell_length_c 10.1151(7)
_cell_measurement_reflns_used 9866
_cell_measurement_temperature 180(2)
_cell_measurement_theta_max 31.24
_cell_measurement_theta_min 2.61
_cell_volume 1815.6(2)
_computing_cell_refinement
;Saint V8.37A and SADABS V2016/2 (Apex3 v2016.5-0; Bruker AXS).
 Ref. for SADABS: Krause, L.; Herbst-Irmer, R.; Sheldrick G.M.; 
 Stalke D., J. Appl. Cryst., 48 (2015), 3-10.
;
_computing_data_collection 'APEX3 software package v2016.5-0 (Bruker AXS)'
_computing_data_reduction
;Saint V8.37A and SADABS V2016/2 (Apex3 v2016.5-0; Bruker AXS).
 Ref. for SADABS: Krause, L.; Herbst-Irmer, R.; Sheldrick G.M.; 
 Stalke D., J. Appl. Cryst., 48 (2015), 3-10. 
;
_computing_molecular_graphics 'XP (SHELXTL-NT v6.14, Bruker AXS)'
_computing_structure_refinement
; SHELXL-2014/7 (Sheldrick, 2014).G. M. Sheldrick, Acta Cryst. 2008,
  A64, 112--122.
;
_computing_structure_solution
; SHELXT-2014 (Sheldrick, 2014). G. M. Sheldrick, Acta Cryst. 2015, A71,
  3-8.
;
_diffrn_ambient_temperature 180(2)
_diffrn_detector 'Bruker AXS PHOTON II Charge-Integrating Pixel Array Detector (CPAD)'
_diffrn_measured_fraction_theta_full 0.995
_diffrn_measured_fraction_theta_max 0.997
_diffrn_measurement_device_type 'Bruker AXS D8 Venture Duo'
_diffrn_measurement_method 'shutterless rotation images,\f and \w scans'
_diffrn_radiation_monochromator 'HELIOS multilayer mirror optics'
_diffrn_radiation_type MoK\a
_diffrn_radiation_wavelength 0.71073
_diffrn_reflns_av_R_equivalents 0.0502
_diffrn_reflns_av_unetI/netI 0.0246
_diffrn_reflns_Laue_measured_fraction_full 0.995
_diffrn_reflns_Laue_measured_fraction_max 0.997
_diffrn_reflns_limit_h_max 10
_diffrn_reflns_limit_h_min -10
_diffrn_reflns_limit_k_max 35
_diffrn_reflns_limit_k_min -35
_diffrn_reflns_limit_l_max 14
_diffrn_reflns_limit_l_min -14
_diffrn_reflns_number 49298
_diffrn_reflns_point_group_measured_fraction_full 0.995
_diffrn_reflns_point_group_measured_fraction_max 0.997
_diffrn_reflns_theta_full 25.242
_diffrn_reflns_theta_max 30.504
_diffrn_reflns_theta_min 2.178
_diffrn_source 'high brilliance Incoatec I\ms microfocus tube'
_exptl_absorpt_coefficient_mu 0.099
_exptl_absorpt_correction_T_max 0.7462
_exptl_absorpt_correction_T_min 0.6603
_exptl_absorpt_correction_type multi-scan
_exptl_absorpt_process_details 'SADABS v2016/2 (Apex3, Bruker AXS)'
_exptl_crystal_colour colorless
_exptl_crystal_density_diffrn 1.289
_exptl_crystal_description 'elongated plate-like'
_exptl_crystal_F_000 752
_exptl_crystal_recrystallization_method 'Re-crystallisation from solvent: cyclohexane'
_exptl_crystal_size_max 0.223
_exptl_crystal_size_mid 0.181
_exptl_crystal_size_min 0.143
_refine_diff_density_max 0.322
_refine_diff_density_min -0.234
_refine_diff_density_rms 0.040
_refine_ls_extinction_method none
_refine_ls_goodness_of_fit_ref 1.056
_refine_ls_hydrogen_treatment constr
_refine_ls_matrix_type full
_refine_ls_number_parameters 232
_refine_ls_number_reflns 5536
_refine_ls_number_restraints 0
_refine_ls_restrained_S_all 1.056
_refine_ls_R_factor_all 0.0574
_refine_ls_R_factor_gt 0.0409
_refine_ls_shift/su_max 0.000
_refine_ls_shift/su_mean 0.000
_refine_ls_structure_factor_coef Fsqd
_refine_ls_weighting_details 'w=1/[\s^2^(Fo^2^)+(0.0527P)^2^+0.4881P] where P=(Fo^2^+2Fc^2^)/3'
_refine_ls_weighting_scheme calc
_refine_ls_wR_factor_gt 0.1074
_refine_ls_wR_factor_ref 0.1182
_reflns_Friedel_coverage 0.000
_reflns_number_gt 4322
_reflns_number_total 5536
_reflns_threshold_expression 'I > 2\s(I)'
_cod_data_source_file c8cc02269k2.cif
_cod_data_source_block mo_aeAB_AJB_26Oct2017_0m_a
_cod_depositor_comments 'Adding full bibliography for 7121864.cif.'
_cod_database_code 7121864
_shelx_space_group_comment
;
The symmetry employed for this shelxl refinement is uniquely defined
by the following loop, which should always be used as a source of
symmetry information in preference to the above space-group names.
They are only intended as comments.
;
_shelx_estimated_absorpt_t_min 0.978
_shelx_estimated_absorpt_t_max 0.986

loop_
_space_group_symop_operation_xyz
'x, y, z'
'-x, y+1/2, -z+1/2'
'-x, -y, -z'
'x, -y-1/2, z-1/2'

loop_
_atom_site_label
_atom_site_type_symbol
_atom_site_fract_x
_atom_site_fract_y
_atom_site_fract_z
_atom_site_U_iso_or_equiv
_atom_site_adp_type
_atom_site_occupancy
_atom_site_site_symmetry_order
_atom_site_calc_flag
_atom_site_refinement_flags_posn
_atom_site_refinement_flags_adp
O1 O 0.21620(14) -0.04666(4) 0.55582(10) 0.0410(2) Uani 1 1 d . .
O2 O 0.31280(12) 0.04841(3) 1.00394(9) 0.03195(19) Uani 1 1 d . .
O3 O 0.48231(13) 0.12156(4) 1.05718(10) 0.0383(2) Uani 1 1 d . .
O4 O 0.17581(18) 0.22794(4) 0.97916(11) 0.0524(3) Uani 1 1 d . .
O5 O 0.08952(13) 0.15742(3) 1.10195(8) 0.0328(2) Uani 1 1 d . .
O6 O 0.49446(11) 0.15723(3) 0.58353(8) 0.02750(17) Uani 1 1 d . .
O7 O 0.72883(12) 0.19360(4) 0.70399(9) 0.0371(2) Uani 1 1 d . .
C1 C 0.29402(17) 0.04912(5) 0.53262(11) 0.0293(2) Uani 1 1 d . .
H1A H 0.2441 0.0551 0.4419 0.035 Uiso 1 1 calc R U
H1B H 0.4281 0.0440 0.5283 0.035 Uiso 1 1 calc R U
C2 C 0.20505(15) 0.00015(5) 0.59491(11) 0.0272(2) Uani 1 1 d . .
C3 C 0.10493(15) 0.01839(4) 0.71125(11) 0.0240(2) Uani 1 1 d . .
C4 C 0.07247(14) 0.10667(4) 0.83992(11) 0.0233(2) Uani 1 1 d . .
H4A H 0.0111 0.0839 0.9064 0.028 Uiso 1 1 calc R U
H4B H -0.0168 0.1338 0.8057 0.028 Uiso 1 1 calc R U
C5 C 0.23810(14) 0.13607(4) 0.90508(10) 0.02130(19) Uani 1 1 d . .
C6 C 0.35836(14) 0.16322(4) 0.80088(10) 0.0228(2) Uani 1 1 d . .
H6A H 0.2896 0.1939 0.7603 0.027 Uiso 1 1 calc R U
H6B H 0.4687 0.1784 0.8459 0.027 Uiso 1 1 calc R U
C7 C 0.41888(14) 0.12460(4) 0.69041(10) 0.0220(2) Uani 1 1 d . .
C8 C 0.24869(14) 0.09765(4) 0.62263(10) 0.0231(2) Uani 1 1 d . .
C9 C 0.13531(14) 0.07172(4) 0.72926(10) 0.02172(19) Uani 1 1 d . .
C10 C -0.00647(17) -0.01910(5) 0.79247(12) 0.0315(2) Uani 1 1 d . .
H10A H 0.0389 -0.0183 0.8844 0.047 Uiso 1 1 calc R U
H10B H 0.0031 -0.0562 0.7578 0.047 Uiso 1 1 calc R U
H10C H -0.1347 -0.0075 0.7886 0.047 Uiso 1 1 calc R U
C11 C 0.34594(15) 0.09590(4) 0.99274(11) 0.0247(2) Uani 1 1 d . .
C12 C 0.5883(3) 0.08788(8) 1.1477(2) 0.0663(5) Uani 1 1 d . .
H12A H 0.6938 0.1085 1.1821 0.099 Uiso 1 1 calc R U
H12B H 0.6311 0.0555 1.1011 0.099 Uiso 1 1 calc R U
H12C H 0.5118 0.0768 1.2212 0.099 Uiso 1 1 calc R U
C13 C 0.16721(16) 0.18014(4) 0.99752(11) 0.0265(2) Uani 1 1 d . .
C14 C 0.0262(2) 0.19406(6) 1.20230(13) 0.0442(3) Uani 1 1 d . .
H14A H -0.0304 0.1731 1.2729 0.066 Uiso 1 1 calc R U
H14B H -0.0641 0.2192 1.1632 0.066 Uiso 1 1 calc R U
H14C H 0.1300 0.2148 1.2391 0.066 Uiso 1 1 calc R U
C15 C 0.56217(15) 0.08324(5) 0.73869(11) 0.0276(2) Uani 1 1 d . .
H15A H 0.5007 0.0519 0.7779 0.041 Uiso 1 1 calc R U
H15B H 0.6433 0.1003 0.8052 0.041 Uiso 1 1 calc R U
H15C H 0.6343 0.0710 0.6638 0.041 Uiso 1 1 calc R U
C16 C 0.64321(16) 0.18870(5) 0.60163(12) 0.0302(2) Uani 1 1 d . .
C17 C 0.6851(2) 0.21772(7) 0.47559(15) 0.0505(4) Uani 1 1 d . .
H17A H 0.8173 0.2238 0.4711 0.076 Uiso 1 1 calc R U
H17B H 0.6213 0.2528 0.4731 0.076 Uiso 1 1 calc R U
H17C H 0.6439 0.1955 0.4001 0.076 Uiso 1 1 calc R U
C18 C 0.13067(17) 0.13934(5) 0.54581(12) 0.0320(2) Uani 1 1 d . .
H18A H 0.0978 0.1692 0.6049 0.048 Uiso 1 1 calc R U
H18B H 0.0191 0.1216 0.5118 0.048 Uiso 1 1 calc R U
H18C H 0.1999 0.1538 0.4718 0.048 Uiso 1 1 calc R U

loop_
_atom_site_aniso_label
_atom_site_aniso_U_11
_atom_site_aniso_U_22
_atom_site_aniso_U_33
_atom_site_aniso_U_23
_atom_site_aniso_U_13
_atom_site_aniso_U_12
O1 0.0491(6) 0.0300(4) 0.0442(5) -0.0140(4) 0.0100(4) -0.0067(4)
O2 0.0365(4) 0.0255(4) 0.0340(5) 0.0065(3) 0.0040(4) 0.0029(3)
O3 0.0369(5) 0.0366(5) 0.0407(5) 0.0020(4) -0.0140(4) 0.0001(4)
O4 0.0883(8) 0.0219(4) 0.0485(6) -0.0015(4) 0.0307(6) 0.0059(5)
O5 0.0445(5) 0.0276(4) 0.0270(4) -0.0028(3) 0.0127(4) 0.0036(3)
O6 0.0267(4) 0.0321(4) 0.0240(4) 0.0046(3) 0.0049(3) -0.0046(3)
O7 0.0303(4) 0.0454(5) 0.0358(5) 0.0040(4) 0.0021(4) -0.0107(4)
C1 0.0362(6) 0.0297(5) 0.0222(5) -0.0043(4) 0.0052(4) -0.0046(4)
C2 0.0274(5) 0.0283(5) 0.0260(5) -0.0050(4) -0.0009(4) -0.0033(4)
C3 0.0232(5) 0.0250(5) 0.0238(5) -0.0004(4) -0.0001(4) -0.0027(4)
C4 0.0203(4) 0.0241(5) 0.0256(5) -0.0011(4) 0.0035(4) 0.0002(4)
C5 0.0228(5) 0.0192(4) 0.0220(5) -0.0011(4) 0.0025(4) 0.0012(3)
C6 0.0234(5) 0.0206(4) 0.0244(5) -0.0002(4) 0.0032(4) -0.0015(4)
C7 0.0217(4) 0.0229(5) 0.0214(5) 0.0024(4) 0.0041(4) -0.0011(4)
C8 0.0251(5) 0.0232(5) 0.0211(5) 0.0006(4) 0.0014(4) -0.0016(4)
C9 0.0192(4) 0.0246(5) 0.0214(5) 0.0001(4) -0.0003(4) -0.0002(4)
C10 0.0327(6) 0.0277(5) 0.0341(6) 0.0014(4) 0.0042(5) -0.0079(4)
C11 0.0246(5) 0.0271(5) 0.0227(5) 0.0002(4) 0.0036(4) 0.0027(4)
C12 0.0619(11) 0.0635(11) 0.0714(12) 0.0120(9) -0.0388(10) 0.0060(9)
C13 0.0300(5) 0.0246(5) 0.0250(5) -0.0019(4) 0.0035(4) 0.0033(4)
C14 0.0638(9) 0.0406(7) 0.0288(6) -0.0061(5) 0.0151(6) 0.0123(6)
C15 0.0246(5) 0.0303(5) 0.0280(5) 0.0025(4) 0.0039(4) 0.0050(4)
C16 0.0245(5) 0.0334(6) 0.0330(6) 0.0053(5) 0.0075(4) -0.0025(4)
C17 0.0419(8) 0.0674(10) 0.0426(8) 0.0221(7) 0.0071(6) -0.0147(7)
C18 0.0307(6) 0.0337(6) 0.0313(6) 0.0081(5) -0.0065(5) -0.0025(5)

loop_
_atom_type_symbol
_atom_type_description
_atom_type_scat_dispersion_real
_atom_type_scat_dispersion_imag
_atom_type_scat_source
C C 0.0033 0.0016 'International Tables Vol C Tables 4.2.6.8 and 6.1.1.4'
H H 0.0000 0.0000 'International Tables Vol C Tables 4.2.6.8 and 6.1.1.4'
O O 0.0106 0.0060 'International Tables Vol C Tables 4.2.6.8 and 6.1.1.4'

loop_
_geom_angle_atom_site_label_1
_geom_angle_atom_site_label_2
_geom_angle_atom_site_label_3
_geom_angle
C11 O3 C12 114.91(11)
C13 O5 C14 116.53(9)
C16 O6 C7 122.20(9)
C2 C1 C8 105.57(9)
C2 C1 H1A 110.6
C8 C1 H1A 110.6
C2 C1 H1B 110.6
C8 C1 H1B 110.6
H1A C1 H1B 108.8
O1 C2 C3 125.81(11)
O1 C2 C1 125.61(11)
C3 C2 C1 108.58(9)
C9 C3 C2 108.80(9)
C9 C3 C10 128.33(10)
C2 C3 C10 122.86(10)
C9 C4 C5 109.69(8)
C9 C4 H4A 109.7
C5 C4 H4A 109.7
C9 C4 H4B 109.7
C5 C4 H4B 109.7
H4A C4 H4B 108.2
C13 C5 C11 106.21(8)
C13 C5 C6 108.62(8)
C11 C5 C6 112.37(8)
C13 C5 C4 108.56(8)
C11 C5 C4 109.46(8)
C6 C5 C4 111.41(8)
C7 C6 C5 114.13(8)
C7 C6 H6A 108.7
C5 C6 H6A 108.7
C7 C6 H6B 108.7
C5 C6 H6B 108.7
H6A C6 H6B 107.6
O6 C7 C15 109.34(8)
O6 C7 C6 108.60(8)
C15 C7 C6 112.58(9)
O6 C7 C8 102.69(8)
C15 C7 C8 113.10(9)
C6 C7 C8 109.99(8)
C9 C8 C18 109.24(9)
C9 C8 C1 102.98(8)
C18 C8 C1 110.04(9)
C9 C8 C7 108.09(8)
C18 C8 C7 111.88(9)
C1 C8 C7 114.14(9)
C3 C9 C4 127.69(10)
C3 C9 C8 113.91(9)
C4 C9 C8 118.40(9)
C3 C10 H10A 109.5
C3 C10 H10B 109.5
H10A C10 H10B 109.5
C3 C10 H10C 109.5
H10A C10 H10C 109.5
H10B C10 H10C 109.5
O2 C11 O3 124.32(11)
O2 C11 C5 125.43(10)
O3 C11 C5 110.24(9)
O3 C12 H12A 109.5
O3 C12 H12B 109.5
H12A C12 H12B 109.5
O3 C12 H12C 109.5
H12A C12 H12C 109.5
H12B C12 H12C 109.5
O4 C13 O5 124.15(10)
O4 C13 C5 125.65(10)
O5 C13 C5 110.19(9)
O5 C14 H14A 109.5
O5 C14 H14B 109.5
H14A C14 H14B 109.5
O5 C14 H14C 109.5
H14A C14 H14C 109.5
H14B C14 H14C 109.5
C7 C15 H15A 109.5
C7 C15 H15B 109.5
H15A C15 H15B 109.5
C7 C15 H15C 109.5
H15A C15 H15C 109.5
H15B C15 H15C 109.5
O7 C16 O6 125.28(11)
O7 C16 C17 124.89(12)
O6 C16 C17 109.81(11)
C16 C17 H17A 109.5
C16 C17 H17B 109.5
H17A C17 H17B 109.5
C16 C17 H17C 109.5
H17A C17 H17C 109.5
H17B C17 H17C 109.5
C8 C18 H18A 109.5
C8 C18 H18B 109.5
H18A C18 H18B 109.5
C8 C18 H18C 109.5
H18A C18 H18C 109.5
H18B C18 H18C 109.5

loop_
_geom_bond_atom_site_label_1
_geom_bond_atom_site_label_2
_geom_bond_distance
O1 C2 1.2192(14)
O2 C11 1.1972(13)
O3 C11 1.3359(14)
O3 C12 1.4451(18)
O4 C13 1.1905(14)
O5 C13 1.3337(13)
O5 C14 1.4412(14)
O6 C16 1.3431(14)
O6 C7 1.4647(12)
O7 C16 1.2030(15)
C1 C2 1.5120(16)
C1 C8 1.5407(15)
C1 H1A 0.9900
C1 H1B 0.9900
C2 C3 1.4706(15)
C3 C9 1.3405(15)
C3 C10 1.4893(15)
C4 C9 1.4918(14)
C4 C5 1.5437(14)
C4 H4A 0.9900
C4 H4B 0.9900
C5 C13 1.5291(14)
C5 C11 1.5321(15)
C5 C6 1.5404(14)
C6 C7 1.5387(14)
C6 H6A 0.9900
C6 H6B 0.9900
C7 C15 1.5307(15)
C7 C8 1.5540(15)
C8 C9 1.5162(14)
C8 C18 1.5377(16)
C10 H10A 0.9800
C10 H10B 0.9800
C10 H10C 0.9800
C12 H12A 0.9800
C12 H12B 0.9800
C12 H12C 0.9800
C14 H14A 0.9800
C14 H14B 0.9800
C14 H14C 0.9800
C15 H15A 0.9800
C15 H15B 0.9800
C15 H15C 0.9800
C16 C17 1.4985(17)
C17 H17A 0.9800
C17 H17B 0.9800
C17 H17C 0.9800
C18 H18A 0.9800
C18 H18B 0.9800
C18 H18C 0.9800

loop_
_geom_torsion_atom_site_label_1
_geom_torsion_atom_site_label_2
_geom_torsion_atom_site_label_3
_geom_torsion_atom_site_label_4
_geom_torsion
C8 C1 C2 O1 -176.72(12)
C8 C1 C2 C3 2.59(12)
O1 C2 C3 C9 175.20(12)
C1 C2 C3 C9 -4.12(13)
O1 C2 C3 C10 -3.73(19)
C1 C2 C3 C10 176.96(10)
C9 C4 C5 C13 168.29(8)
C9 C4 C5 C11 -76.18(10)
C9 C4 C5 C6 48.72(11)
C13 C5 C6 C7 -172.54(9)
C11 C5 C6 C7 70.25(11)
C4 C5 C6 C7 -53.01(11)
C16 O6 C7 C15 -61.29(12)
C16 O6 C7 C6 61.91(12)
C16 O6 C7 C8 178.36(9)
C5 C6 C7 O6 167.11(8)
C5 C6 C7 C15 -71.66(11)
C5 C6 C7 C8 55.46(11)
C2 C1 C8 C9 -0.35(11)
C2 C1 C8 C18 -116.70(10)
C2 C1 C8 C7 116.56(10)
O6 C7 C8 C9 -168.62(8)
C15 C7 C8 C9 73.67(10)
C6 C7 C8 C9 -53.16(11)
O6 C7 C8 C18 -48.30(11)
C15 C7 C8 C18 -166.02(9)
C6 C7 C8 C18 67.15(11)
O6 C7 C8 C1 77.47(10)
C15 C7 C8 C1 -40.25(12)
C6 C7 C8 C1 -167.07(9)
C2 C3 C9 C4 -175.45(10)
C10 C3 C9 C4 3.40(19)
C2 C3 C9 C8 4.05(13)
C10 C3 C9 C8 -177.10(11)
C5 C4 C9 C3 125.70(11)
C5 C4 C9 C8 -53.77(12)
C18 C8 C9 C3 114.62(11)
C1 C8 C9 C3 -2.31(12)
C7 C8 C9 C3 -123.43(10)
C18 C8 C9 C4 -65.84(12)
C1 C8 C9 C4 177.24(9)
C7 C8 C9 C4 56.12(12)
C12 O3 C11 O2 -1.86(19)
C12 O3 C11 C5 177.32(13)
C13 C5 C11 O2 120.55(12)
C6 C5 C11 O2 -120.81(12)
C4 C5 C11 O2 3.53(14)
C13 C5 C11 O3 -58.62(11)
C6 C5 C11 O3 60.02(11)
C4 C5 C11 O3 -175.64(9)
C14 O5 C13 O4 -5.09(19)
C14 O5 C13 C5 176.25(11)
C11 C5 C13 O4 133.21(14)
C6 C5 C13 O4 12.13(17)
C4 C5 C13 O4 -109.17(14)
C11 C5 C13 O5 -48.15(12)
C6 C5 C13 O5 -169.23(9)
C4 C5 C13 O5 69.47(11)
C7 O6 C16 O7 0.03(18)
C7 O6 C16 C17 -178.95(11)
